data_1537782
loop_
_publ_author_name
'Benedict, U.'
'Spirlet, J.C.'
'Dufour, C.'
'Peterson, J.R.'
'Birkel, I.'
'Holzapfel, W.B.'

_publ_section_title
;
 X-ray diffraction study of protactinium metal to 53 GPa
;
_journal_name_full 'Journal of Magnetism and Magnetic Materials'
_journal_page_first 287
_journal_page_last 290
_journal_volume 29
_journal_year 1982
_chemical_formula_sum Pa
_space_group_IT_number 139
_symmetry_space_group_name_Hall '-I 4 2'
_symmetry_space_group_name_H-M 'I 4/m m m'
_cell_angle_alpha 90
_cell_angle_beta 90
_cell_angle_gamma 90
_cell_formula_units_Z 2
_cell_length_a 3.94
_cell_length_b 3.94
_cell_length_c 3.244
_cell_volume 50.359
_citation_journal_id_ASTM JMMMDC
_cod_data_source_file Benedict_JMMMDC_1982_1310.cif
_cod_data_source_block Pa1
_cod_original_cell_volume 50.35856
_cod_original_formula_sum Pa1
_cod_database_code 1537782

loop_
_symmetry_equiv_pos_as_xyz
x,y,z
-y,x,z
-x,-y,z
y,-x,z
x,-y,-z
y,x,-z
-x,y,-z
-y,-x,-z
-x,-y,-z
y,-x,-z
x,y,-z
-y,x,-z
-x,y,z
-y,-x,z
x,-y,z
y,x,z
x+1/2,y+1/2,z+1/2
-y+1/2,x+1/2,z+1/2
-x+1/2,-y+1/2,z+1/2
y+1/2,-x+1/2,z+1/2
x+1/2,-y+1/2,-z+1/2
y+1/2,x+1/2,-z+1/2
-x+1/2,y+1/2,-z+1/2
-y+1/2,-x+1/2,-z+1/2
-x+1/2,-y+1/2,-z+1/2
y+1/2,-x+1/2,-z+1/2
x+1/2,y+1/2,-z+1/2
-y+1/2,x+1/2,-z+1/2
-x+1/2,y+1/2,z+1/2
-y+1/2,-x+1/2,z+1/2
x+1/2,-y+1/2,z+1/2
y+1/2,x+1/2,z+1/2

loop_
_atom_site_label
_atom_site_type_symbol
_atom_site_fract_x
_atom_site_fract_y
_atom_site_fract_z
_atom_site_occupancy
_atom_site_U_iso_or_equiv
Pa1 Pa 0 0 0 1 0.0
